data_4517214
loop_
_publ_author_name
'Tay, Dillon W. P.'
'Nobbs, James D.'
'Romain, Charles'
'White, Andrew J. P.'
'Aitipamula, Srinivasulu'
'van Meurs, Martin'
'Britovsek, George J. P.'

_publ_section_title
;
 gem-Dialkyl Effect in Diphosphine Ligands: Synthesis, Coordination
 Behavior, and Application in Pd-Catalyzed Hydroformylation
;
_journal_issue 1
_journal_name_full 'ACS Catalysis'
_journal_page_first 663
_journal_paper_doi 10.1021/acscatal.9b03007
_journal_volume 10
_journal_year 2019
_chemical_formula_moiety 'C29 H30 Cl2 P2 Pd'
_chemical_formula_sum 'C29 H30 Cl2 P2 Pd'
_chemical_formula_weight 617.77
_space_group_crystal_system monoclinic
_space_group_IT_number 14
_space_group_name_Hall '-P 2ybc'
_space_group_name_H-M_alt 'P 1 21/c 1'
_atom_sites_solution_hydrogens geom
_audit_creation_method SHELXL-2014/7
_cell_angle_alpha 90
_cell_angle_beta 92.789(4)
_cell_angle_gamma 90
_cell_formula_units_Z 4
_cell_length_a 11.3082(5)
_cell_length_b 17.6113(11)
_cell_length_c 13.8182(6)
_cell_measurement_reflns_used 2648
_cell_measurement_temperature 173(2)
_cell_measurement_theta_max 28.1180
_cell_measurement_theta_min 2.6500
_cell_volume 2748.7(2)
_computing_cell_refinement 'CrysAlisPro, Rigaku OD'
_computing_data_collection 'CrysAlisPro, Rigaku OD'
_computing_data_reduction 'CrysAlisPro, Rigaku OD'
_computing_molecular_graphics 'Bruker SHELXTL'
_computing_publication_material 'CIFTAB-2014 (Sheldrick, 2014)'
_computing_structure_refinement 'SHELXL-2014/7 (Sheldrick, 2014)'
_computing_structure_solution 'SHELXS-2014 (Sheldrick, 2014)'
_diffrn_ambient_temperature 173(2)
_diffrn_detector_area_resol_mean 16.0382
_diffrn_measured_fraction_theta_full 0.988
_diffrn_measured_fraction_theta_max 0.816
_diffrn_measurement_device_type 'Agilent Xcalibur 3 E'
_diffrn_measurement_method 'omega scans'
_diffrn_radiation_type MoK\a
_diffrn_radiation_wavelength 0.71073
_diffrn_reflns_av_R_equivalents 0.0305
_diffrn_reflns_av_unetI/netI 0.0587
_diffrn_reflns_Laue_measured_fraction_full 0.988
_diffrn_reflns_Laue_measured_fraction_max 0.816
_diffrn_reflns_limit_h_max 13
_diffrn_reflns_limit_h_min -9
_diffrn_reflns_limit_k_max 22
_diffrn_reflns_limit_k_min -14
_diffrn_reflns_limit_l_max 14
_diffrn_reflns_limit_l_min -17
_diffrn_reflns_number 9663
_diffrn_reflns_point_group_measured_fraction_full 0.988
_diffrn_reflns_point_group_measured_fraction_max 0.816
_diffrn_reflns_theta_full 25.242
_diffrn_reflns_theta_max 28.150
_diffrn_reflns_theta_min 2.651
_diffrn_source 'Enhance (Mo) X-ray Source'
_exptl_absorpt_coefficient_mu 1.002
_exptl_absorpt_correction_T_max 0.953
_exptl_absorpt_correction_T_min 0.884
_exptl_absorpt_correction_type analytical
_exptl_absorpt_process_details
; 
CrysAlisPro 1.171.38.43 (Rigaku Oxford Diffraction, 2015) 
Analytical numeric absorption correction using a multifaceted crystal 
model based on expressions derived by R.C. Clark & J.S. Reid. 
(Clark, R. C. & Reid, J. S. (1995). Acta Cryst. A51, 887-897) 
Empirical absorption correction using spherical harmonics, 
implemented in SCALE3 ABSPACK scaling algorithm. 
;
_exptl_crystal_colour 'Pale yellow'
_exptl_crystal_density_diffrn 1.493
_exptl_crystal_description needles
_exptl_crystal_F_000 1256
_exptl_crystal_size_max 0.67
_exptl_crystal_size_mid 0.07
_exptl_crystal_size_min 0.05
_refine_diff_density_max 0.538
_refine_diff_density_min -0.989
_refine_diff_density_rms 0.095
_refine_ls_extinction_coef 0.00108(19)
_refine_ls_extinction_expression Fc^*^=kFc[1+0.001xFc^2^\l^3^/sin(2\q)]^-1/4^
_refine_ls_extinction_method 'SHELXL-2014/7 (Sheldrick 2014'
_refine_ls_goodness_of_fit_ref 1.022
_refine_ls_hydrogen_treatment constr
_refine_ls_matrix_type full
_refine_ls_number_parameters 310
_refine_ls_number_reflns 5490
_refine_ls_number_restraints 0
_refine_ls_restrained_S_all 1.022
_refine_ls_R_factor_all 0.0541
_refine_ls_R_factor_gt 0.0377
_refine_ls_shift/su_max 0.001
_refine_ls_shift/su_mean 0.000
_refine_ls_structure_factor_coef Fsqd
_refine_ls_weighting_details 'w=1/[\s^2^(Fo^2^)+(0.0269P)^2^+1.2184P] where P=(Fo^2^+2Fc^2^)/3'
_refine_ls_weighting_scheme calc
_refine_ls_wR_factor_gt 0.0735
_refine_ls_wR_factor_ref 0.0821
_reflns_Friedel_coverage 0.000
_reflns_number_gt 4410
_reflns_number_total 5490
_reflns_threshold_expression 'I > 2\s(I)'
_cod_data_source_file cs9b03007_si_002.cif
_cod_data_source_block Pd-L2-Cl2
_cod_depositor_comments 'Adding full bibliography for 4517213--4517216.cif.'
_cod_original_sg_symbol_H-M 'P 21/c'
_cod_database_code 4517214
_shelx_shelxl_version_number 2014/7
_shelx_space_group_comment
; 
The symmetry employed for this shelxl refinement is uniquely defined 
by the following loop, which should always be used as a source of 
symmetry information in preference to the above space-group names. 
They are only intended as comments. 
;

loop_
_space_group_symop_operation_xyz
'x, y, z'
'-x, y+1/2, -z+1/2'
'-x, -y, -z'
'x, -y-1/2, z-1/2'

loop_
_atom_site_label
_atom_site_type_symbol
_atom_site_fract_x
_atom_site_fract_y
_atom_site_fract_z
_atom_site_U_iso_or_equiv
_atom_site_adp_type
_atom_site_occupancy
_atom_site_site_symmetry_order
_atom_site_calc_flag
_atom_site_refinement_flags_posn
_atom_site_refinement_flags_adp
Pd1 Pd 0.63747(2) 0.31009(2) 0.21346(2) 0.01801(9) Uani 1 1 d . .
Cl1 Cl 0.66813(8) 0.20636(5) 0.11196(6) 0.0308(2) Uani 1 1 d . .
Cl2 Cl 0.45794(8) 0.34048(5) 0.12847(6) 0.0305(2) Uani 1 1 d . .
P1 P 0.60556(7) 0.40844(5) 0.31188(6) 0.01830(19) Uani 1 1 d . .
C2 C 0.7026(3) 0.42217(19) 0.4205(2) 0.0204(7) Uani 1 1 d . .
H2A H 0.6953 0.4758 0.4408 0.024 Uiso 1 1 calc R U
H2B H 0.6714 0.3905 0.4727 0.024 Uiso 1 1 calc R U
C3 C 0.8352(3) 0.40436(18) 0.4151(2) 0.0190(7) Uani 1 1 d . .
C4 C 0.8537(3) 0.31863(19) 0.4021(2) 0.0209(7) Uani 1 1 d . .
H4A H 0.8101 0.2923 0.4527 0.025 Uiso 1 1 calc R U
H4B H 0.9389 0.3079 0.4153 0.025 Uiso 1 1 calc R U
P5 P 0.81003(7) 0.27525(5) 0.28625(6) 0.0192(2) Uani 1 1 d . .
C6 C 0.6064(3) 0.49892(19) 0.2501(2) 0.0224(7) Uani 1 1 d . .
C7 C 0.6372(3) 0.5030(2) 0.1538(3) 0.0328(9) Uani 1 1 d . .
H7A H 0.6548 0.4580 0.1194 0.039 Uiso 1 1 calc R U
C8 C 0.6422(4) 0.5733(3) 0.1084(3) 0.0486(12) Uani 1 1 d . .
H8A H 0.6627 0.5761 0.0427 0.058 Uiso 1 1 calc R U
C9 C 0.6178(4) 0.6384(2) 0.1574(3) 0.0460(11) Uani 1 1 d . .
H9A H 0.6221 0.6861 0.1256 0.055 Uiso 1 1 calc R U
C10 C 0.5872(3) 0.6355(2) 0.2526(3) 0.0371(9) Uani 1 1 d . .
H10A H 0.5706 0.6810 0.2864 0.044 Uiso 1 1 calc R U
C11 C 0.5805(3) 0.5659(2) 0.2985(3) 0.0298(8) Uani 1 1 d . .
H11A H 0.5581 0.5637 0.3639 0.036 Uiso 1 1 calc R U
C12 C 0.4610(3) 0.39751(19) 0.3623(2) 0.0202(7) Uani 1 1 d . .
C13 C 0.3626(3) 0.4376(2) 0.3268(2) 0.0281(8) Uani 1 1 d . .
H13A H 0.3705 0.4745 0.2773 0.034 Uiso 1 1 calc R U
C14 C 0.2532(3) 0.4237(2) 0.3636(3) 0.0351(9) Uani 1 1 d . .
H14A H 0.1859 0.4512 0.3390 0.042 Uiso 1 1 calc R U
C15 C 0.2406(3) 0.3706(2) 0.4354(3) 0.0334(9) Uani 1 1 d . .
H15A H 0.1649 0.3616 0.4601 0.040 Uiso 1 1 calc R U
C16 C 0.3370(3) 0.3308(2) 0.4712(2) 0.0301(9) Uani 1 1 d . .
H16A H 0.3286 0.2946 0.5215 0.036 Uiso 1 1 calc R U
C17 C 0.4470(3) 0.3434(2) 0.4340(2) 0.0251(8) Uani 1 1 d . .
H17A H 0.5134 0.3147 0.4577 0.030 Uiso 1 1 calc R U
C18 C 0.8937(3) 0.4248(2) 0.5142(2) 0.0258(8) Uani 1 1 d . .
H18A H 0.8840 0.4792 0.5262 0.039 Uiso 1 1 calc R U
H18B H 0.9782 0.4124 0.5149 0.039 Uiso 1 1 calc R U
H18C H 0.8562 0.3958 0.5649 0.039 Uiso 1 1 calc R U
C19 C 0.8920(3) 0.4509(2) 0.3362(2) 0.0280(8) Uani 1 1 d . .
H19A H 0.8549 0.4378 0.2729 0.042 Uiso 1 1 calc R U
H19B H 0.9769 0.4397 0.3365 0.042 Uiso 1 1 calc R U
H19C H 0.8805 0.5051 0.3487 0.042 Uiso 1 1 calc R U
C20 C 0.8057(3) 0.17581(19) 0.3204(2) 0.0248(8) Uani 1 1 d . .
C21 C 0.7128(3) 0.1526(2) 0.3759(3) 0.0320(9) Uani 1 1 d . .
H21A H 0.6549 0.1887 0.3931 0.038 Uiso 1 1 calc R U
C22 C 0.7030(4) 0.0787(2) 0.4063(3) 0.0387(10) Uani 1 1 d . .
H22A H 0.6383 0.0638 0.4433 0.046 Uiso 1 1 calc R U
C23 C 0.7876(4) 0.0265(2) 0.3826(3) 0.0469(12) Uani 1 1 d . .
H23A H 0.7815 -0.0246 0.4038 0.056 Uiso 1 1 calc R U
C24 C 0.8812(4) 0.0480(2) 0.3284(3) 0.0450(11) Uani 1 1 d . .
H24A H 0.9398 0.0119 0.3131 0.054 Uiso 1 1 calc R U
C25 C 0.8901(3) 0.1221(2) 0.2963(2) 0.0322(9) Uani 1 1 d . .
H25A H 0.9537 0.1365 0.2577 0.039 Uiso 1 1 calc R U
C26 C 0.9352(3) 0.2896(2) 0.2099(2) 0.0234(8) Uani 1 1 d . .
C27 C 1.0509(3) 0.2746(2) 0.2441(3) 0.0327(9) Uani 1 1 d . .
H27A H 1.0651 0.2549 0.3076 0.039 Uiso 1 1 calc R U
C28 C 1.1453(3) 0.2881(2) 0.1862(3) 0.0394(10) Uani 1 1 d . .
H28A H 1.2237 0.2771 0.2099 0.047 Uiso 1 1 calc R U
C29 C 1.1257(3) 0.3172(2) 0.0946(3) 0.0371(10) Uani 1 1 d . .
H29A H 1.1906 0.3261 0.0550 0.045 Uiso 1 1 calc R U
C30 C 1.0128(4) 0.3335(2) 0.0603(3) 0.0352(9) Uani 1 1 d . .
H30A H 0.9997 0.3545 -0.0027 0.042 Uiso 1 1 calc R U
C31 C 0.9170(3) 0.3192(2) 0.1176(2) 0.0285(8) Uani 1 1 d . .
H31A H 0.8388 0.3299 0.0932 0.034 Uiso 1 1 calc R U

loop_
_atom_site_aniso_label
_atom_site_aniso_U_11
_atom_site_aniso_U_22
_atom_site_aniso_U_33
_atom_site_aniso_U_23
_atom_site_aniso_U_13
_atom_site_aniso_U_12
Pd1 0.01313(14) 0.02370(16) 0.01707(14) -0.00192(11) -0.00044(9) 0.00008(11)
Cl1 0.0254(5) 0.0387(5) 0.0279(4) -0.0142(4) -0.0013(3) 0.0031(4)
Cl2 0.0227(5) 0.0382(5) 0.0297(4) -0.0029(4) -0.0093(4) 0.0046(4)
P1 0.0137(4) 0.0222(5) 0.0189(4) 0.0002(4) 0.0008(3) 0.0010(4)
C2 0.0165(17) 0.0233(18) 0.0214(16) -0.0005(15) 0.0011(13) -0.0022(14)
C3 0.0129(17) 0.0239(18) 0.0199(16) -0.0031(15) 0.0000(12) -0.0030(14)
C4 0.0142(16) 0.0284(19) 0.0200(16) -0.0009(15) -0.0010(13) 0.0036(15)
P5 0.0143(4) 0.0247(5) 0.0185(4) -0.0011(4) 0.0007(3) 0.0008(4)
C6 0.0170(17) 0.0237(18) 0.0264(17) 0.0009(16) -0.0003(13) -0.0002(15)
C7 0.040(2) 0.028(2) 0.031(2) 0.0041(18) 0.0056(17) 0.0014(18)
C8 0.059(3) 0.048(3) 0.040(2) 0.016(2) 0.016(2) 0.003(2)
C9 0.052(3) 0.028(2) 0.059(3) 0.017(2) 0.010(2) 0.001(2)
C10 0.036(2) 0.022(2) 0.054(3) 0.000(2) 0.0045(19) 0.0010(18)
C11 0.028(2) 0.029(2) 0.0332(19) 0.0007(18) 0.0032(16) 0.0022(17)
C12 0.0131(17) 0.0268(18) 0.0207(16) -0.0027(15) -0.0001(13) 0.0020(14)
C13 0.0221(19) 0.035(2) 0.0271(18) 0.0018(17) 0.0016(14) 0.0026(17)
C14 0.0165(19) 0.049(2) 0.040(2) -0.005(2) 0.0019(16) 0.0100(18)
C15 0.0163(19) 0.046(2) 0.038(2) -0.011(2) 0.0089(16) -0.0042(18)
C16 0.029(2) 0.034(2) 0.0271(18) -0.0028(17) 0.0053(16) -0.0100(17)
C17 0.0168(18) 0.031(2) 0.0271(18) -0.0040(17) -0.0007(14) -0.0013(16)
C18 0.0207(19) 0.032(2) 0.0242(17) -0.0044(17) -0.0020(14) -0.0047(16)
C19 0.0219(19) 0.033(2) 0.0298(18) -0.0005(17) 0.0039(15) -0.0087(16)
C20 0.027(2) 0.0262(19) 0.0205(17) -0.0035(16) -0.0071(14) 0.0006(16)
C21 0.030(2) 0.031(2) 0.035(2) 0.0031(18) 0.0009(16) -0.0007(17)
C22 0.048(3) 0.035(2) 0.033(2) 0.008(2) 0.0038(18) -0.007(2)
C23 0.074(4) 0.027(2) 0.039(2) 0.005(2) -0.003(2) -0.005(2)
C24 0.061(3) 0.033(2) 0.041(2) -0.007(2) -0.001(2) 0.016(2)
C25 0.037(2) 0.032(2) 0.0282(19) -0.0021(18) 0.0029(16) 0.0064(18)
C26 0.0164(17) 0.0291(19) 0.0250(17) -0.0044(16) 0.0043(14) 0.0007(15)
C27 0.024(2) 0.041(2) 0.033(2) -0.0048(19) 0.0042(16) 0.0029(18)
C28 0.016(2) 0.049(3) 0.054(2) -0.010(2) 0.0061(17) 0.0051(18)
C29 0.030(2) 0.040(2) 0.043(2) -0.006(2) 0.0197(18) -0.0040(19)
C30 0.040(2) 0.040(2) 0.0271(19) -0.0019(18) 0.0106(17) -0.0073(19)
C31 0.025(2) 0.037(2) 0.0239(18) -0.0039(17) 0.0021(14) -0.0004(17)

loop_
_atom_type_symbol
_atom_type_description
_atom_type_scat_dispersion_real
_atom_type_scat_dispersion_imag
_atom_type_scat_source
C C 0.0033 0.0016 'International Tables Vol C Tables 4.2.6.8 and 6.1.1.4'
H H 0.0000 0.0000 'International Tables Vol C Tables 4.2.6.8 and 6.1.1.4'
Cl Cl 0.1484 0.1585 'International Tables Vol C Tables 4.2.6.8 and 6.1.1.4'
P P 0.1023 0.0942 'International Tables Vol C Tables 4.2.6.8 and 6.1.1.4'
Pd Pd -0.9988 1.0072 'International Tables Vol C Tables 4.2.6.8 and 6.1.1.4'

loop_
_geom_angle_atom_site_label_1
_geom_angle_atom_site_label_2
_geom_angle_atom_site_label_3
_geom_angle
P5 Pd1 P1 95.84(3)
P5 Pd1 Cl1 84.49(3)
P1 Pd1 Cl1 179.02(3)
P5 Pd1 Cl2 176.05(3)
P1 Pd1 Cl2 88.09(3)
Cl1 Pd1 Cl2 91.59(3)
C6 P1 C12 107.45(15)
C6 P1 C2 104.72(15)
C12 P1 C2 102.34(14)
C6 P1 Pd1 112.92(11)
C12 P1 Pd1 108.96(11)
C2 P1 Pd1 119.43(11)
C3 C2 P1 118.7(2)
C19 C3 C18 109.5(3)
C19 C3 C4 112.3(3)
C18 C3 C4 106.2(3)
C19 C3 C2 111.7(3)
C18 C3 C2 106.7(3)
C4 C3 C2 110.1(3)
C3 C4 P5 118.9(2)
C20 P5 C4 100.71(15)
C20 P5 C26 108.43(16)
C4 P5 C26 105.40(15)
C20 P5 Pd1 110.33(12)
C4 P5 Pd1 118.27(11)
C26 P5 Pd1 112.74(11)
C7 C6 C11 118.9(3)
C7 C6 P1 120.2(3)
C11 C6 P1 120.8(2)
C8 C7 C6 119.6(3)
C9 C8 C7 120.7(4)
C8 C9 C10 120.5(4)
C9 C10 C11 119.5(4)
C10 C11 C6 120.7(3)
C13 C12 C17 119.0(3)
C13 C12 P1 122.0(3)
C17 C12 P1 118.8(2)
C14 C13 C12 119.8(3)
C15 C14 C13 120.8(4)
C16 C15 C14 120.0(3)
C15 C16 C17 119.8(4)
C16 C17 C12 120.6(3)
C21 C20 C25 118.5(3)
C21 C20 P5 117.2(3)
C25 C20 P5 124.3(3)
C22 C21 C20 121.4(4)
C21 C22 C23 119.5(4)
C22 C23 C24 120.4(4)
C23 C24 C25 120.2(4)
C24 C25 C20 120.1(4)
C31 C26 C27 118.6(3)
C31 C26 P5 120.0(3)
C27 C26 P5 121.3(3)
C28 C27 C26 120.6(4)
C29 C28 C27 120.1(4)
C30 C29 C28 120.2(3)
C29 C30 C31 120.1(3)
C26 C31 C30 120.4(3)

loop_
_geom_bond_atom_site_label_1
_geom_bond_atom_site_label_2
_geom_bond_distance
Pd1 P5 2.2371(9)
Pd1 P1 2.2423(9)
Pd1 Cl1 2.3391(9)
Pd1 Cl2 2.3570(9)
P1 C6 1.808(3)
P1 C12 1.818(3)
P1 C2 1.832(3)
C2 C3 1.538(4)
C3 C19 1.530(4)
C3 C18 1.535(4)
C3 C4 1.536(4)
C4 P5 1.820(3)
P5 C20 1.815(4)
P5 C26 1.823(3)
C6 C7 1.394(5)
C6 C11 1.395(5)
C7 C8 1.390(5)
C8 C9 1.367(6)
C9 C10 1.377(6)
C10 C11 1.385(5)
C12 C13 1.387(4)
C12 C17 1.389(5)
C13 C14 1.382(5)
C14 C15 1.376(5)
C15 C16 1.369(5)
C16 C17 1.387(5)
C20 C21 1.391(5)
C20 C25 1.395(5)
C21 C22 1.373(5)
C22 C23 1.378(6)
C23 C24 1.379(6)
C24 C25 1.384(5)
C26 C31 1.384(5)
C26 C27 1.394(5)
C27 C28 1.385(5)
C28 C29 1.374(5)
C29 C30 1.371(5)
C30 C31 1.395(5)
